data_2210735
loop_
_publ_author_name
'Lin, Jian-Li'
'Fei, Song-Ting'
'Lei, Ke-Wei'
'Zheng, Yue-Qing'

_publ_section_title
;
 Hexakis(imidazole-\k<i>N</i>^3^)cobalt(II) diformate
;
_journal_coeditor_code OB2051
_journal_issue 10
_journal_name_full 'Acta Crystallographica Section E'
_journal_page_first m2439
_journal_page_last m2441
_journal_paper_doi 10.1107/S1600536806034337
_journal_volume 62
_journal_year 2006
_chemical_formula_iupac '[Co (C3 H4 N2)6] (H C O2)2'
_chemical_formula_moiety 'C18 H24 Co N12 2+, 2C H O2 -'
_chemical_formula_sum 'C20 H26 Co N12 O4'
_chemical_formula_weight 557.46
_chemical_name_systematic
;
Hexakis(imidazole-\kN^3^)cobalt(II) diformate
;
_space_group_IT_number 14
_symmetry_cell_setting monoclinic
_symmetry_space_group_name_Hall '-P 2ybc'
_symmetry_space_group_name_H-M 'P 1 21/c 1'
_atom_sites_solution_hydrogens geom
_atom_sites_solution_primary direct
_atom_sites_solution_secondary difmap
_audit_creation_method SHELXL-97
_cell_angle_alpha 90.00
_cell_angle_beta 91.72(3)
_cell_angle_gamma 90.00
_cell_formula_units_Z 2
_cell_length_a 8.9020(18)
_cell_length_b 16.916(3)
_cell_length_c 8.3250(17)
_cell_measurement_reflns_used 25
_cell_measurement_temperature 296(2)
_cell_measurement_theta_max 12.5
_cell_measurement_theta_min 5
_cell_volume 1253.1(4)
_computing_cell_refinement XSCANS
_computing_data_collection 'XSCANS (Siemens, 1996)'
_computing_data_reduction XSCANS
_computing_molecular_graphics 'SHELXTL (Bruker, 1997)'
_computing_publication_material SHELXTL
_computing_structure_refinement 'SHELXL97 (Sheldrick, 1997)'
_computing_structure_solution 'SHELXS97 (Sheldrick, 1997)'
_diffrn_ambient_temperature 296(2)
_diffrn_measured_fraction_theta_full 0.997
_diffrn_measured_fraction_theta_max 0.997
_diffrn_measurement_device_type 'Bruker P4'
_diffrn_measurement_method \q/2\q
_diffrn_radiation_monochromator graphite
_diffrn_radiation_source 'fine-focus sealed tube'
_diffrn_radiation_type MoK\a
_diffrn_radiation_wavelength 0.71073
_diffrn_reflns_av_R_equivalents 0.0295
_diffrn_reflns_av_sigmaI/netI 0.0435
_diffrn_reflns_limit_h_max 11
_diffrn_reflns_limit_h_min -11
_diffrn_reflns_limit_k_max 21
_diffrn_reflns_limit_k_min -1
_diffrn_reflns_limit_l_max 1
_diffrn_reflns_limit_l_min -10
_diffrn_reflns_number 3663
_diffrn_reflns_theta_full 27.49
_diffrn_reflns_theta_max 27.49
_diffrn_reflns_theta_min 2.29
_diffrn_standards_decay_% 0
_diffrn_standards_interval_count 97
_diffrn_standards_number 3
_exptl_absorpt_coefficient_mu 0.738
_exptl_absorpt_correction_T_max 0.840
_exptl_absorpt_correction_T_min 0.785
_exptl_absorpt_correction_type multi-scan
_exptl_absorpt_process_details '(XSCANS; Siemens, 1996)'
_exptl_crystal_colour red
_exptl_crystal_density_diffrn 1.477
_exptl_crystal_density_method 'not measured'
_exptl_crystal_description block
_exptl_crystal_F_000 578
_exptl_crystal_size_max 0.467
_exptl_crystal_size_mid 0.267
_exptl_crystal_size_min 0.244
_refine_diff_density_max 0.347
_refine_diff_density_min -0.672
_refine_ls_extinction_method none
_refine_ls_goodness_of_fit_ref 1.026
_refine_ls_hydrogen_treatment constr
_refine_ls_matrix_type full
_refine_ls_number_parameters 170
_refine_ls_number_reflns 2864
_refine_ls_number_restraints 0
_refine_ls_restrained_S_all 1.026
_refine_ls_R_factor_all 0.0595
_refine_ls_R_factor_gt 0.0401
_refine_ls_shift/su_max 0.000
_refine_ls_shift/su_mean 0.000
_refine_ls_structure_factor_coef Fsqd
_refine_ls_weighting_details 'calc w=1/[\s^2^(Fo^2^)+(0.0499P)^2^+0.3438P] where P=(Fo^2^+2Fc^2^)/3'
_refine_ls_weighting_scheme calc
_refine_ls_wR_factor_gt 0.0922
_refine_ls_wR_factor_ref 0.1013
_reflns_number_gt 2221
_reflns_number_total 2864
_reflns_threshold_expression I>2\s(I)
_cod_data_source_file ob2051.cif
_cod_data_source_block I
_cod_original_sg_symbol_Hall '-p 2ybc'
_cod_original_sg_symbol_H-M 'P 21/c'
_cod_database_code 2210735
_cod_database_fobs_code 2210735

loop_
_symmetry_equiv_pos_as_xyz
'x, y, z'
'-x, y+1/2, -z+1/2'
'-x, -y, -z'
'x, -y-1/2, z-1/2'

loop_
_atom_site_type_symbol
_atom_site_label
_atom_site_fract_x
_atom_site_fract_y
_atom_site_fract_z
_atom_site_U_iso_or_equiv
_atom_site_adp_type
_atom_site_calc_flag
_atom_site_refinement_flags
_atom_site_occupancy
Co Co 0.0000 0.0000 0.5000 0.02514(13) Uani d S 1
N N1 0.2039(2) 0.01593(11) 0.6509(2) 0.0322(4) Uani d . 1
N N2 0.3615(2) 0.07849(12) 0.8142(2) 0.0393(5) Uani d . 1
H H2A 0.3967 0.1132 0.8809 0.047 Uiso calc R 1
C C1 0.2231(3) 0.07596(14) 0.7516(3) 0.0357(5) Uani d . 1
H H1A 0.1482 0.1121 0.7755 0.043 Uiso calc R 1
C C2 0.4378(3) 0.01605(16) 0.7535(3) 0.0463(6) Uani d . 1
H H2B 0.5373 0.0024 0.7763 0.056 Uiso calc R 1
C C3 0.3405(3) -0.02198(15) 0.6539(3) 0.0405(6) Uani d . 1
H H3A 0.3624 -0.0672 0.5957 0.049 Uiso calc R 1
N N3 0.0489(2) 0.11579(11) 0.3909(2) 0.0327(4) Uani d . 1
N N4 0.1923(2) 0.18372(12) 0.2306(3) 0.0452(5) Uani d . 1
H H4A 0.2715 0.2010 0.1855 0.054 Uiso calc R 1
C C4 0.1880(3) 0.13075(14) 0.3490(3) 0.0384(5) Uani d . 1
H H4B 0.2727 0.1072 0.3963 0.046 Uiso calc R 1
C C5 0.0476(3) 0.20539(16) 0.1944(3) 0.0498(6) Uani d . 1
H H5A 0.0153 0.2417 0.1170 0.060 Uiso calc R 1
C C6 -0.0391(3) 0.16337(14) 0.2936(3) 0.0405(5) Uani d . 1
H H6A -0.1433 0.1663 0.2956 0.049 Uiso calc R 1
N N5 -0.12284(19) 0.05287(10) 0.6887(2) 0.0293(4) Uani d . 1
N N6 -0.2455(2) 0.13749(12) 0.8355(2) 0.0381(4) Uani d . 1
H H6B -0.2947 0.1791 0.8617 0.046 Uiso calc R 1
C C7 -0.1936(2) 0.12127(13) 0.6902(3) 0.0320(5) Uani d . 1
H H7A -0.2058 0.1542 0.6013 0.038 Uiso calc R 1
C C8 -0.2068(3) 0.07670(15) 0.9337(3) 0.0415(6) Uani d . 1
H H8A -0.2283 0.0718 1.0419 0.050 Uiso calc R 1
C C9 -0.1307(3) 0.02457(15) 0.8440(3) 0.0362(5) Uani d . 1
H H9A -0.0900 -0.0229 0.8809 0.043 Uiso calc R 1
O O1 0.6161(2) 0.27032(11) 0.9421(2) 0.0573(5) Uani d . 1
O O2 0.4252(2) 0.20019(12) 1.0294(2) 0.0541(5) Uani d . 1
C C10 0.5062(3) 0.25934(15) 1.0245(3) 0.0434(6) Uani d . 1
H H10 0.4806 0.3008 1.0917 0.052 Uiso calc R 1

loop_
_atom_site_aniso_label
_atom_site_aniso_U_11
_atom_site_aniso_U_22
_atom_site_aniso_U_33
_atom_site_aniso_U_12
_atom_site_aniso_U_13
_atom_site_aniso_U_23
Co 0.0250(2) 0.0296(2) 0.02090(19) 0.00098(16) 0.00261(13) -0.00153(16)
N1 0.0292(9) 0.0395(11) 0.0281(9) -0.0017(7) 0.0006(7) -0.0019(7)
N2 0.0364(10) 0.0482(12) 0.0332(10) -0.0127(9) -0.0027(8) -0.0054(9)
C1 0.0351(12) 0.0376(12) 0.0342(11) -0.0019(9) -0.0008(9) -0.0016(10)
C2 0.0277(11) 0.0642(18) 0.0468(14) -0.0003(11) -0.0027(10) -0.0075(12)
C3 0.0321(11) 0.0488(14) 0.0408(13) 0.0018(10) 0.0021(10) -0.0110(11)
N3 0.0336(9) 0.0352(10) 0.0297(9) -0.0012(8) 0.0064(7) -0.0002(8)
N4 0.0499(12) 0.0440(12) 0.0427(12) -0.0112(9) 0.0169(10) 0.0030(9)
C4 0.0358(12) 0.0396(12) 0.0399(13) -0.0047(10) 0.0051(10) 0.0013(10)
C5 0.0583(16) 0.0438(14) 0.0477(15) 0.0026(12) 0.0077(12) 0.0145(12)
C6 0.0386(12) 0.0410(13) 0.0420(13) 0.0044(10) 0.0065(10) 0.0036(11)
N5 0.0286(9) 0.0373(10) 0.0222(8) 0.0017(7) 0.0015(7) -0.0013(7)
N6 0.0365(10) 0.0415(11) 0.0370(10) 0.0011(8) 0.0099(8) -0.0132(9)
C7 0.0326(11) 0.0363(12) 0.0272(10) 0.0001(9) 0.0035(8) -0.0024(9)
C8 0.0477(13) 0.0548(15) 0.0222(10) -0.0081(11) 0.0046(9) -0.0062(10)
C9 0.0399(12) 0.0460(13) 0.0223(10) 0.0013(10) -0.0014(9) 0.0022(9)
O1 0.0547(11) 0.0483(11) 0.0704(13) -0.0125(9) 0.0287(10) -0.0206(10)
O2 0.0530(11) 0.0595(12) 0.0507(11) -0.0207(9) 0.0182(9) -0.0170(9)
C10 0.0397(13) 0.0434(13) 0.0477(15) -0.0022(11) 0.0111(11) -0.0184(11)

loop_
_atom_type_symbol
_atom_type_description
_atom_type_scat_dispersion_real
_atom_type_scat_dispersion_imag
_atom_type_scat_source
C C 0.0033 0.0016 'International Tables Vol C Tables 4.2.6.8 and 6.1.1.4'
H H 0.0000 0.0000 'International Tables Vol C Tables 4.2.6.8 and 6.1.1.4'
N N 0.0061 0.0033 'International Tables Vol C Tables 4.2.6.8 and 6.1.1.4'
O O 0.0106 0.0060 'International Tables Vol C Tables 4.2.6.8 and 6.1.1.4'
Co Co 0.3494 0.9721 'International Tables Vol C Tables 4.2.6.8 and 6.1.1.4'

loop_
_geom_angle_atom_site_label_1
_geom_angle_atom_site_label_2
_geom_angle_atom_site_label_3
_geom_angle_site_symmetry_1
_geom_angle_site_symmetry_3
_geom_angle
_geom_angle_publ_flag
N5 Co N5 . 3_556 180.00(6) ?
N5 Co N1 . 3_556 92.27(7) ?
N5 Co N1 3_556 3_556 87.73(7) ?
N5 Co N1 . . 87.73(7) y
N5 Co N1 3_556 . 92.27(7) ?
N1 Co N1 3_556 . 180.0 ?
N5 Co N3 . 3_556 87.56(7) ?
N5 Co N3 3_556 3_556 92.44(7) ?
N1 Co N3 3_556 3_556 87.52(7) ?
N1 Co N3 . 3_556 92.48(7) ?
N5 Co N3 . . 92.44(7) y
N5 Co N3 3_556 . 87.56(7) ?
N1 Co N3 3_556 . 92.48(7) ?
N1 Co N3 . . 87.52(7) y
N3 Co N3 3_556 . 180.00(4) ?
C1 N1 C3 . . 104.40(19) ?
C1 N1 Co . . 123.08(15) ?
C3 N1 Co . . 132.05(15) ?
C1 N2 C2 . . 107.3(2) ?
C1 N2 H2A . . 126.4 ?
C2 N2 H2A . . 126.4 ?
N2 C1 N1 . . 112.0(2) ?
N2 C1 H1A . . 124.0 ?
N1 C1 H1A . . 124.0 ?
C3 C2 N2 . . 106.3(2) ?
C3 C2 H2B . . 126.8 ?
N2 C2 H2B . . 126.8 ?
C2 C3 N1 . . 109.9(2) ?
C2 C3 H3A . . 125.0 ?
N1 C3 H3A . . 125.0 ?
C4 N3 C6 . . 104.75(19) ?
C4 N3 Co . . 118.45(15) ?
C6 N3 Co . . 130.39(15) ?
C4 N4 C5 . . 107.2(2) ?
C4 N4 H4A . . 126.4 ?
C5 N4 H4A . . 126.4 ?
N3 C4 N4 . . 111.8(2) ?
N3 C4 H4B . . 124.1 ?
N4 C4 H4B . . 124.1 ?
C6 C5 N4 . . 106.1(2) ?
C6 C5 H5A . . 127.0 ?
N4 C5 H5A . . 127.0 ?
C5 C6 N3 . . 110.1(2) ?
C5 C6 H6A . . 124.9 ?
N3 C6 H6A . . 124.9 ?
C7 N5 C9 . . 104.91(18) ?
C7 N5 Co . . 129.05(15) ?
C9 N5 Co . . 125.73(15) ?
C7 N6 C8 . . 107.61(19) ?
C7 N6 H6B . . 126.2 ?
C8 N6 H6B . . 126.2 ?
N5 C7 N6 . . 111.6(2) ?
N5 C7 H7A . . 124.2 ?
N6 C7 H7A . . 124.2 ?
C9 C8 N6 . . 106.5(2) ?
C9 C8 H8A . . 126.7 ?
N6 C8 H8A . . 126.7 ?
C8 C9 N5 . . 109.4(2) ?
C8 C9 H9A . . 125.3 ?
N5 C9 H9A . . 125.3 ?
O1 C10 O2 . . 128.2(2) ?
O1 C10 H10 . . 115.9 ?
O2 C10 H10 . . 115.9 ?

loop_
_geom_bond_atom_site_label_1
_geom_bond_atom_site_label_2
_geom_bond_site_symmetry_2
_geom_bond_distance
_geom_bond_publ_flag
Co N5 . 2.1368(17) y
Co N5 3_556 2.1368(17) ?
Co N1 3_556 2.1927(19) ?
Co N1 . 2.1927(19) y
Co N3 3_556 2.2077(18) ?
Co N3 . 2.2077(18) y
N1 C1 . 1.325(3) ?
N1 C3 . 1.375(3) ?
N2 C1 . 1.324(3) ?
N2 C2 . 1.361(3) ?
N2 H2A . 0.8600 ?
C1 H1A . 0.9300 ?
C2 C3 . 1.344(4) ?
C2 H2B . 0.9300 ?
C3 H3A . 0.9300 ?
N3 C4 . 1.322(3) ?
N3 C6 . 1.371(3) ?
N4 C4 . 1.333(3) ?
N4 C5 . 1.364(3) ?
N4 H4A . 0.8600 ?
C4 H4B . 0.9300 ?
C5 C6 . 1.350(3) ?
C5 H5A . 0.9300 ?
C6 H6A . 0.9300 ?
N5 C7 . 1.317(3) ?
N5 C9 . 1.382(3) ?
N6 C7 . 1.336(3) ?
N6 C8 . 1.352(3) ?
N6 H6B . 0.8600 ?
C7 H7A . 0.9300 ?
C8 C9 . 1.351(3) ?
C8 H8A . 0.9300 ?
C9 H9A . 0.9300 ?
O1 C10 . 1.225(3) ?
O2 C10 . 1.235(3) ?
C10 H10 . 0.9300 ?

loop_
_geom_hbond_atom_site_label_D
_geom_hbond_atom_site_label_H
_geom_hbond_atom_site_label_A
_geom_hbond_site_symmetry_A
_geom_hbond_distance_DH
_geom_hbond_distance_HA
_geom_hbond_distance_DA
_geom_hbond_angle_DHA
_geom_hbond_publ_flag
N2 H2A O2 1_555 0.86 1.93 2.776(3) 166 y
N4 H4A O2 1_554 0.86 1.92 2.719(3) 155 y
N6 H6B O1 1_455 0.86 1.87 2.725(3) 172 y
